data_1551774
loop_
_publ_author_name
'CONCEPCI\'ON LOZADA, M.'
'ENR\'IQUEZ, Ra\'ul G.'
'ORT\'IZ, Benjamin'
'GNECCO, Dino'
'SORIANO-GARC\'IA, Manuel'

_publ_section_title
;
 Crystal Structure of an Unexpected Derivative of Curcumin:
 2-[2-(4-Acetoxy-3-methoxyphenyl)ethyl]benzothiazole
;
_journal_name_full 'X-ray Structure Analysis Online'
_journal_page_first 97
_journal_paper_doi 10.2116/xraystruct.25.97
_journal_volume 25
_journal_year 2009
_chemical_absolute_configuration rm
_chemical_formula_moiety 'c18 H15 N O3 S'
_chemical_formula_sum 'C18 H15 N O3 S'
_chemical_formula_weight 325.38
_chemical_name_systematic
; 
2-[2-(4-Acetoxy-3-methoxyphenyl)-ethyl]-benzothiazole
;
_space_group_IT_number 19
_space_group_name_Hall 'P 2ac 2ab'
_space_group_name_H-M_alt 'P 21 21 21'
_symmetry_cell_setting orthorhombic
_symmetry_space_group_name_Hall 'P 2ac 2ab'
_symmetry_space_group_name_H-M 'P 21 21 21'
_atom_sites_solution_hydrogens geom
_atom_sites_solution_primary direct
_atom_sites_solution_secondary difmap
_audit_creation_method SHELXL-97
_cell_angle_alpha 90.00
_cell_angle_beta 90.00
_cell_angle_gamma 90.00
_cell_formula_units_Z 4
_cell_length_a 7.182(1)
_cell_length_b 11.100(1)
_cell_length_c 20.644(2)
_cell_measurement_reflns_used 2971
_cell_measurement_temperature 293(2)
_cell_measurement_theta_max 30.90
_cell_measurement_theta_min 2.69
_cell_volume 1645.7(3)
_computing_cell_refinement 'SMART V 5.625'
_computing_data_collection 'SMART V 5.625'
_computing_data_reduction 'SAINT V 6.23C'
_computing_molecular_graphics 'SHELXTL V 6.10 (Brucker, 1999)'
_computing_publication_material 'SHELXTL V 6.10 (Brucker, 1999)'
_computing_structure_refinement 'SHELXL-97 (Sheldrick, 1997)'
_computing_structure_solution 'SHELXS-97 (Sheldrick, 1990)'
_diffrn_ambient_temperature 293(2)
_diffrn_detector_area_resol_mean 0.661
_diffrn_measured_fraction_theta_full 0.997
_diffrn_measured_fraction_theta_max 0.997
_diffrn_measurement_device_type 'Bruker Smart Apex CCD duffracometer'
_diffrn_measurement_method \w-scans
_diffrn_radiation_monochromator graphite
_diffrn_radiation_source 'fine-focus sealed tube'
_diffrn_radiation_type MoK\a
_diffrn_radiation_wavelength 0.71073
_diffrn_reflns_av_R_equivalents 0.0643
_diffrn_reflns_av_sigmaI/netI 0.1191
_diffrn_reflns_limit_h_max 10
_diffrn_reflns_limit_h_min -10
_diffrn_reflns_limit_k_max 16
_diffrn_reflns_limit_k_min -16
_diffrn_reflns_limit_l_max 31
_diffrn_reflns_limit_l_min -31
_diffrn_reflns_number 22847
_diffrn_reflns_theta_full 32.62
_diffrn_reflns_theta_max 32.62
_diffrn_reflns_theta_min 1.97
_exptl_absorpt_coefficient_mu 0.211
_exptl_absorpt_correction_T_max 0.9780
_exptl_absorpt_correction_T_min 0.9442
_exptl_absorpt_correction_type 'analytical: face-indexed'
_exptl_crystal_colour 'light yellow'
_exptl_crystal_density_diffrn 1.317
_exptl_crystal_density_method 'not measured'
_exptl_crystal_description prism
_exptl_crystal_F_000 684
_exptl_crystal_size_max 0.102
_exptl_crystal_size_mid 0.258
_exptl_crystal_size_min 0.266
_refine_diff_density_max 0.155
_refine_diff_density_min -0.134
_refine_diff_density_rms 0.027
_refine_ls_abs_structure_details 'Flack H D (1983), Acta Cryst. A39, 876-881'
_refine_ls_abs_structure_Flack 0.04(8)
_refine_ls_extinction_method none
_refine_ls_goodness_of_fit_ref 0.940
_refine_ls_hydrogen_treatment mixed
_refine_ls_matrix_type full
_refine_ls_number_parameters 226
_refine_ls_number_reflns 5952
_refine_ls_number_restraints 0
_refine_ls_restrained_S_all 0.940
_refine_ls_R_factor_all 0.2662
_refine_ls_R_factor_gt 0.0552
_refine_ls_shift/su_max 0.004
_refine_ls_shift/su_mean 0.000
_refine_ls_structure_factor_coef Fsqd
_refine_ls_weighting_details 'calc w=1/[\s^2^(Fo^2^)+(0.0042P)^2^+0.0000P] where P=(Fo^2^+2Fc^2^)/3'
_refine_ls_weighting_scheme calc
_refine_ls_wR_factor_gt 0.0553
_refine_ls_wR_factor_ref 0.0672
_reflns_number_gt 1493
_reflns_number_total 5952
_reflns_threshold_expression >2sigma(I)
_cod_data_source_file 25_97_1.cif
_cod_data_source_block I
_cod_depositor_comments
;
The following automatic conversions were performed:

'_symmetry_cell_setting' value 'Orthorhombic' changed to
'orthorhombic' according to
/home/andrius/struct/COD-crude-data/automatic-downloads/current/J-STAGE/lib/dictionaries/cif_core.dic
dictionary named 'cif_core.dic' version 2.4.2 from 2011-04-26.

Automatic conversion script
Id: cif_fix_values 6524 2018-11-02 12:15:13Z antanas 
;
_cod_database_code 1551774

loop_
_symmetry_equiv_pos_as_xyz
'x, y, z'
'-x+1/2, -y, z+1/2'
'-x, y+1/2, -z+1/2'
'x+1/2, -y+1/2, -z'

loop_
_atom_site_label
_atom_site_type_symbol
_atom_site_fract_x
_atom_site_fract_y
_atom_site_fract_z
_atom_site_U_iso_or_equiv
_atom_site_adp_type
_atom_site_occupancy
_atom_site_symmetry_multiplicity
_atom_site_calc_flag
_atom_site_refinement_flags
_atom_site_disorder_assembly
_atom_site_disorder_group
O1 O 0.9926(3) 0.76718(15) 0.40610(7) 0.0867(6) Uani 1 1 d . . .
O2 O 1.0535(3) 0.94396(17) 0.32274(7) 0.0945(6) Uani 1 1 d . . .
O3 O 1.1568(3) 0.63847(17) 0.34645(9) 0.1205(8) Uani 1 1 d . . .
N1 N 0.3708(5) 0.9132(4) 0.0519(2) 0.1452(17) Uani 1 1 d . . .
C1 C 0.8658(5) 0.7849(3) 0.35500(13) 0.0768(8) Uani 1 1 d . . .
C2 C 0.8937(4) 0.8796(3) 0.31323(15) 0.0772(8) Uani 1 1 d . . .
C3 C 0.7638(5) 0.9028(2) 0.26604(13) 0.0908(9) Uani 1 1 d . . .
H3 H 0.7843 0.9662 0.2374 0.080 Uiso 1 1 calc R . .
C4 C 0.6051(5) 0.8355(3) 0.25974(15) 0.1033(10) Uani 1 1 d . A .
C5 C 0.5837(5) 0.7399(3) 0.30242(17) 0.1096(11) Uani 1 1 d . . .
H5 H 0.4797 0.6905 0.2984 0.080 Uiso 1 1 calc R . .
C6 C 0.7102(5) 0.7156(3) 0.35023(14) 0.0924(9) Uani 1 1 d . . .
H6 H 0.6901 0.6525 0.3791 0.080 Uiso 1 1 calc R . .
C7 C 1.1376(5) 0.6926(3) 0.39512(13) 0.0802(9) Uani 1 1 d . . .
C8 C 1.2652(3) 0.6879(2) 0.45141(11) 0.1104(10) Uani 1 1 d . . .
H8A H 1.3447 0.6188 0.4477 0.080 Uiso 1 1 calc R . .
H8B H 1.1938 0.6824 0.4906 0.080 Uiso 1 1 calc R . .
H8C H 1.3398 0.7597 0.4524 0.080 Uiso 1 1 calc R . .
C9 C 1.0773(4) 1.0499(2) 0.28681(12) 0.1168(10) Uani 1 1 d . . .
H9A H 1.0701 1.0317 0.2414 0.080 Uiso 1 1 calc R . .
H9B H 1.1968 1.0843 0.2964 0.080 Uiso 1 1 calc R . .
H9C H 0.9812 1.1064 0.2980 0.080 Uiso 1 1 calc R . .
C10 C 0.4576(7) 0.8635(4) 0.21136(19) 0.1767(19) Uani 1 1 d . . .
H10 H 0.3408 0.8924 0.2231 0.080 Uiso 0.726(7) 1 calc PR A 1
H10B H 0.4543 0.9478 0.2010 0.080 Uiso 0.274(7) 1 d PR A 2
S1 S 0.1075(6) 0.8276(2) 0.11761(8) 0.1238(11) Uani 0.726(7) 1 d P A 1
C11 C 0.5017(10) 0.8457(6) 0.1549(3) 0.154(3) Uani 0.726(7) 1 d P A 1
H11A H 0.6175 0.8154 0.1430 0.080 Uiso 0.726(7) 1 calc PR A 1
H11B H 0.460(4) 0.7614(17) 0.1645(13) 0.080 Uiso 1 1 d . B 1
C12 C 0.3327(15) 0.8811(9) 0.0997(4) 0.168(5) Uani 0.726(7) 1 d P A 1
S1B S 0.0016(11) 0.8043(5) 0.1103(2) 0.1115(18) Uiso 0.274(7) 1 d P A 2
C11B C 0.3361(17) 0.8049(9) 0.1793(6) 0.075(4) Uiso 0.274(7) 1 d P A 2
H11C H 0.2715 0.7425 0.1993 0.080 Uiso 0.274(7) 1 calc PR A 2
C12B C 0.297(2) 0.8341(12) 0.1118(7) 0.052(4) Uiso 0.274(7) 1 d P A 2
C13 C 0.2047(6) 0.9251(3) 0.01584(18) 0.0882(9) Uani 1 1 d . A .
C14 C 0.2056(5) 0.9763(2) -0.0435(2) 0.1097(11) Uani 1 1 d . . .
H14 H 0.3147 1.0066 -0.0615 0.080 Uiso 1 1 calc R A .
C15 C 0.0399(7) 0.9820(3) -0.07619(16) 0.1160(13) Uani 1 1 d . A .
H15 H 0.0394 1.0171 -0.1171 0.080 Uiso 1 1 calc R . .
C16 C -0.1222(5) 0.9397(3) -0.0527(2) 0.1250(15) Uani 1 1 d . . .
H16 H -0.2317 0.9459 -0.0765 0.080 Uiso 1 1 calc R A .
C17 C -0.1212(6) 0.8869(3) 0.0077(2) 0.1213(13) Uani 1 1 d . A .
H17 H -0.2305 0.8563 0.0254 0.080 Uiso 1 1 calc R . .
C18 C 0.0463(7) 0.8801(3) 0.04220(13) 0.0916(10) Uani 1 1 d . . .

loop_
_atom_site_aniso_label
_atom_site_aniso_U_11
_atom_site_aniso_U_22
_atom_site_aniso_U_33
_atom_site_aniso_U_23
_atom_site_aniso_U_13
_atom_site_aniso_U_12
O1 0.1143(17) 0.0897(13) 0.0561(11) -0.0043(10) 0.0068(12) 0.0087(12)
O2 0.1117(16) 0.0904(14) 0.0813(12) 0.0241(10) -0.0090(12) -0.0175(13)
O3 0.1158(17) 0.1421(17) 0.1036(15) -0.0493(14) -0.0107(14) 0.0152(13)
N1 0.103(3) 0.141(3) 0.192(4) -0.077(3) -0.064(3) 0.018(2)
C1 0.084(2) 0.088(2) 0.0584(18) 0.0008(17) 0.0020(19) 0.006(2)
C2 0.084(2) 0.077(2) 0.0706(19) -0.0045(17) 0.0132(19) -0.011(2)
C3 0.093(2) 0.097(3) 0.082(2) 0.0136(18) -0.008(2) 0.014(2)
C4 0.094(3) 0.109(3) 0.107(3) -0.007(2) -0.009(2) -0.004(2)
C5 0.078(3) 0.110(3) 0.140(3) -0.026(2) -0.004(2) -0.005(2)
C6 0.092(2) 0.086(2) 0.100(3) -0.0028(19) 0.029(2) -0.017(2)
C7 0.087(2) 0.081(2) 0.072(2) 0.0020(18) -0.005(2) -0.013(2)
C8 0.147(3) 0.0799(19) 0.104(2) 0.0191(18) -0.017(2) -0.011(2)
C9 0.127(3) 0.103(2) 0.121(2) -0.0013(19) 0.004(2) -0.012(2)
C10 0.155(4) 0.233(5) 0.142(4) -0.040(4) -0.061(5) 0.049(4)
S1 0.154(3) 0.1351(14) 0.0821(10) 0.0292(8) 0.0150(12) 0.0259(17)
C11 0.127(6) 0.232(7) 0.102(4) -0.011(5) -0.014(4) 0.099(5)
C12 0.216(11) 0.111(7) 0.176(9) -0.040(8) 0.065(8) -0.022(6)
C13 0.117(3) 0.064(2) 0.083(3) 0.0015(18) 0.017(3) -0.012(2)
C14 0.132(4) 0.087(2) 0.110(3) 0.013(2) 0.034(3) -0.019(2)
C15 0.176(4) 0.090(3) 0.081(2) -0.0049(19) -0.034(3) 0.034(3)
C16 0.090(3) 0.127(3) 0.158(5) -0.036(3) -0.036(3) 0.015(3)
C17 0.146(4) 0.083(2) 0.134(3) 0.010(2) 0.054(3) 0.014(3)
C18 0.135(3) 0.0650(19) 0.075(2) 0.0069(17) 0.009(3) 0.017(2)

loop_
_atom_type_symbol
_atom_type_description
_atom_type_scat_dispersion_real
_atom_type_scat_dispersion_imag
_atom_type_scat_source
C C 0.0033 0.0016 'International Tables Vol C Tables 4.2.6.8 and 6.1.1.4'
H H 0.0000 0.0000 'International Tables Vol C Tables 4.2.6.8 and 6.1.1.4'
N N 0.0061 0.0033 'International Tables Vol C Tables 4.2.6.8 and 6.1.1.4'
O O 0.0106 0.0060 'International Tables Vol C Tables 4.2.6.8 and 6.1.1.4'
S S 0.1246 0.1234 'International Tables Vol C Tables 4.2.6.8 and 6.1.1.4'

loop_
_geom_angle_atom_site_label_1
_geom_angle_atom_site_label_2
_geom_angle_atom_site_label_3
_geom_angle
C7 O1 C1 117.3(2)
C2 O2 C9 117.7(2)
C12 N1 C13 107.3(8)
C12 N1 C12B 15.5(9)
C13 N1 C12B 100.2(6)
C6 C1 C2 120.5(3)
C6 C1 O1 120.5(3)
C2 C1 O1 118.9(3)
O2 C2 C3 125.1(3)
O2 C2 C1 115.6(3)
C3 C2 C1 119.3(3)
C4 C3 C2 122.1(3)
C4 C3 H3 119.0
C2 C3 H3 119.0
C3 C4 C5 116.7(3)
C3 C4 C10 122.8(4)
C5 C4 C10 120.5(4)
C6 C5 C4 122.3(3)
C6 C5 H5 118.8
C4 C5 H5 118.8
C1 C6 C5 119.1(3)
C1 C6 H6 120.4
C5 C6 H6 120.4
O3 C7 O1 123.1(3)
O3 C7 C8 125.4(3)
O1 C7 C8 111.5(3)
C7 C8 H8A 109.5
C7 C8 H8B 109.5
H8A C8 H8B 109.5
C7 C8 H8C 109.5
H8A C8 H8C 109.5
H8B C8 H8C 109.5
O2 C9 H9A 109.5
O2 C9 H9B 109.5
H9A C9 H9B 109.5
O2 C9 H9C 109.5
H9A C9 H9C 109.5
H9B C9 H9C 109.5
C11 C10 C11B 66.4(5)
C11 C10 C4 114.9(5)
C11B C10 C4 136.8(6)
C11 C10 H10 122.5
C11B C10 H10 72.2
C4 C10 H10 122.5
C11 C10 H10B 87.3
C11B C10 H10B 111.5
C4 C10 H10B 111.7
H10 C10 H10B 72.5
C11 C10 H11B 41.9(9)
C11B C10 H11B 44.1(10)
C4 C10 H11B 105.6(10)
H10 C10 H11B 116.2
H10B C10 H11B 126.7
C18 S1 C12 86.0(4)
C10 C11 C12 114.4(6)
C10 C11 H10B 39.1
C12 C11 H10B 95.0
C10 C11 H11A 122.8
C12 C11 H11A 122.8
H10B C11 H11A 129.5
C10 C11 H11B 83.4(17)
C12 C11 H11B 97.7(18)
H10B C11 H11B 120.3
H11A C11 H11B 89.0
N1 C12 C11 120.2(9)
N1 C12 S1 122.2(10)
C11 C12 S1 115.7(5)
N1 C12 C13 41.9(5)
C11 C12 C13 161.7(6)
S1 C12 C13 81.0(5)
C18 S1B C12B 75.2(5)
C10 C11B C12B 121.0(10)
C10 C11B H11B 78.9(15)
C12B C11B H11B 89.3(16)
C10 C11B H11C 119.5
C12B C11B H11C 119.5
H11B C11B H11C 102.0
C11B C12B N1 142.5(11)
C11B C12B S1B 99.8(10)
N1 C12B S1B 113.5(8)
C14 C13 C18 121.5(3)
C14 C13 N1 120.9(5)
C18 C13 N1 117.6(4)
C14 C13 C12 151.3(5)
C18 C13 C12 87.1(4)
N1 C13 C12 30.9(3)
C13 C14 C15 117.6(4)
C13 C14 H14 121.2
C15 C14 H14 121.2
C16 C15 C14 123.9(4)
C16 C15 H15 118.0
C14 C15 H15 118.0
C15 C16 C17 118.0(4)
C15 C16 H16 121.0
C17 C16 H16 121.0
C16 C17 C18 119.2(4)
C16 C17 H17 120.4
C18 C17 H17 120.4
C13 C18 C17 119.8(3)
C13 C18 S1B 133.2(5)
C17 C18 S1B 106.9(5)
C13 C18 S1 105.9(4)
C17 C18 S1 134.3(4)
S1B C18 S1 27.86(17)

loop_
_geom_bond_atom_site_label_1
_geom_bond_atom_site_label_2
_geom_bond_distance
O1 C7 1.350(3)
O1 C1 1.407(3)
O2 C2 1.366(3)
O2 C9 1.401(2)
O3 C7 1.179(3)
N1 C12 1.085(9)
N1 C13 1.412(4)
N1 C12B 1.608(17)
C1 C6 1.360(3)
C1 C2 1.375(3)
C2 C3 1.373(3)
C3 C4 1.369(3)
C3 H3 0.9300
C4 C5 1.388(3)
C4 C10 1.489(4)
C5 C6 1.369(3)
C5 H5 0.9300
C6 H6 0.9300
C7 C8 1.481(3)
C8 H8A 0.9600
C8 H8B 0.9600
C8 H8C 0.9600
C9 H9A 0.9600
C9 H9B 0.9600
C9 H9C 0.9600
C10 C11 1.224(5)
C10 C11B 1.274(11)
C10 H10 0.9300
C10 H10B 0.9600
C10 H11B 1.49(2)
S1 C18 1.719(4)
S1 C12 1.762(9)
C11 C12 1.710(11)
C11 H10B 1.5197
C11 H11A 0.9300
C11 H11B 1.002(19)
C12 C13 2.020(11)
S1B C18 1.669(6)
S1B C12B 2.146(16)
C11B C12B 1.459(16)
C11B H11B 1.06(3)
C11B H11C 0.9300
C13 C14 1.350(3)
C13 C18 1.356(4)
C14 C15 1.369(3)
C14 H14 0.9300
C15 C16 1.346(4)
C15 H15 0.9300
C16 C17 1.378(4)
C16 H16 0.9300
C17 C18 1.400(4)
C17 H17 0.9300
